data_7015741
loop_
_publ_author_name
'Zheng, Yong'
'Kong, Xiang-Jian'
'Long, La-Sheng'
'Huang, Rong-Bin'
'Zheng, Lan-Sun'

_publ_section_title
;
 Enantiopure sandwich-type nonanuclear Ln(III)3Mn(III)6 clusters.
;
_journal_issue 16
_journal_name_full 'Dalton transactions (Cambridge, England : 2003)'
_journal_page_first 4035
_journal_page_last 4037
_journal_paper_doi 10.1039/c1dt10044k
_journal_volume 40
_journal_year 2011
_chemical_absolute_configuration rm
_chemical_formula_sum 'C77 H109 Mn6 N8 O49 Tb3'
_chemical_formula_weight 2737.12
_chemical_name_systematic
;
?
;
_space_group_IT_number 18
_symmetry_cell_setting orthorhombic
_symmetry_space_group_name_Hall 'P 2 2ab'
_symmetry_space_group_name_H-M 'P 21 21 2'
_atom_sites_solution_hydrogens geom
_atom_sites_solution_primary direct
_atom_sites_solution_secondary difmap
_audit_creation_method SHELXL-97
_cell_angle_alpha 90.00
_cell_angle_beta 90.00
_cell_angle_gamma 90.00
_cell_formula_units_Z 4
_cell_length_a 27.991(6)
_cell_length_b 28.123(6)
_cell_length_c 14.285(3)
_cell_measurement_temperature 173(2)
_cell_volume 11245(4)
_computing_cell_refinement RAPID
_computing_data_collection R-AXIS-SPIDER
_computing_data_reduction RAPID
_computing_molecular_graphics 'SHELXTL V.5.0 (Sheldrick, 1997)'
_computing_publication_material 'SHELXL-97 (Sheldrick, 1997)'
_computing_structure_refinement 'SHELXL-97 (Sheldrick, 1997)'
_computing_structure_solution 'SHELXS-97 (Sheldrick, 1990)'
_diffrn_ambient_temperature 173(2)
_diffrn_measured_fraction_theta_full 0.998
_diffrn_measured_fraction_theta_max 0.998
_diffrn_measurement_device_type 'Rigaku RAXIS-CS Imaging Plate'
_diffrn_measurement_method \w
_diffrn_radiation_monochromator graphite
_diffrn_radiation_source 'fine-focus sealed tube'
_diffrn_radiation_type MoK\a
_diffrn_radiation_wavelength 0.71073
_diffrn_reflns_av_R_equivalents 0.0750
_diffrn_reflns_av_sigmaI/netI 0.0692
_diffrn_reflns_limit_h_max 36
_diffrn_reflns_limit_h_min -36
_diffrn_reflns_limit_k_max 36
_diffrn_reflns_limit_k_min -36
_diffrn_reflns_limit_l_max 18
_diffrn_reflns_limit_l_min -18
_diffrn_reflns_number 103412
_diffrn_reflns_theta_full 27.48
_diffrn_reflns_theta_max 27.48
_diffrn_reflns_theta_min 3.03
_exptl_absorpt_coefficient_mu 2.597
_exptl_absorpt_correction_T_max 0.6967
_exptl_absorpt_correction_T_min 0.5096
_exptl_absorpt_correction_type analytical
_exptl_absorpt_process_details Tompa_analytical
_exptl_crystal_colour greenblack
_exptl_crystal_density_diffrn 1.617
_exptl_crystal_density_meas ?
_exptl_crystal_density_method 'not measured'
_exptl_crystal_description block
_exptl_crystal_F_000 5456
_exptl_crystal_size_max 0.30
_exptl_crystal_size_mid 0.20
_exptl_crystal_size_min 0.15
_refine_diff_density_max 2.255
_refine_diff_density_min -1.741
_refine_diff_density_rms 0.155
_refine_ls_abs_structure_details 'Flack H D (1983), Acta Cryst. A39, 876-881'
_refine_ls_abs_structure_Flack 0.054(13)
_refine_ls_extinction_method none
_refine_ls_goodness_of_fit_ref 1.036
_refine_ls_hydrogen_treatment constr
_refine_ls_matrix_type full
_refine_ls_number_parameters 1289
_refine_ls_number_reflns 25761
_refine_ls_number_restraints 45
_refine_ls_restrained_S_all 1.036
_refine_ls_R_factor_all 0.0785
_refine_ls_R_factor_gt 0.0651
_refine_ls_shift/su_max 0.079
_refine_ls_shift/su_mean 0.003
_refine_ls_structure_factor_coef Fsqd
_refine_ls_weighting_details 'calc w=1/[\s^2^(Fo^2^)+(0.0954P)^2^+33.0845P] where P=(Fo^2^+2Fc^2^)/3'
_refine_ls_weighting_scheme calc
_refine_ls_wR_factor_gt 0.1746
_refine_ls_wR_factor_ref 0.1819
_reflns_number_gt 20876
_reflns_number_total 25761
_reflns_threshold_expression >2sigma(I)
_cod_data_source_file c1dt10044k.txt
_cod_data_source_block complex2
_cod_depositor_comments
;
The following automatic conversions were performed:

'_exptl_crystal_density_meas' value 'not measured' was changed to '?'
- the value is perceived as not measured.

Automatic conversion script
Id: cif_fix_values 3008 2015-01-20 13:52:24Z robertas 
;
_cod_original_sg_symbol_H-M P2(1)2(1)2
_cod_database_code 7015741
_platon_complex2_details
;
SQUEEZE removed 6 disordered water molecules per formula unit. This valueis
calculated based upon elemental analysis data.
;

loop_
_symmetry_equiv_pos_as_xyz
'x, y, z'
'-x, -y, z'
'-x+1/2, y+1/2, -z'
'x+1/2, -y+1/2, -z'

loop_
_atom_site_label
_atom_site_type_symbol
_atom_site_fract_x
_atom_site_fract_y
_atom_site_fract_z
_atom_site_U_iso_or_equiv
_atom_site_adp_type
_atom_site_occupancy
_atom_site_symmetry_multiplicity
_atom_site_calc_flag
_atom_site_refinement_flags
_atom_site_disorder_assembly
_atom_site_disorder_group
Tb1 Tb 0.244488(15) 0.774376(17) 0.61136(3) 0.03371(11) Uani 1 1 d . A .
Tb2 Tb 0.247973(15) 0.770658(17) 0.88929(3) 0.03424(11) Uani 1 1 d . . .
Tb3 Tb 0.360765(14) 0.727267(16) 0.74270(3) 0.03587(11) Uani 1 1 d . . .
Mn1 Mn 0.21647(5) 0.68996(5) 0.45495(10) 0.0390(3) Uani 1 1 d . A .
Mn2 Mn 0.14935(5) 0.71021(5) 0.95111(10) 0.0394(3) Uani 1 1 d . . .
Mn3 Mn 0.38589(5) 0.61746(5) 0.82175(11) 0.0398(3) Uani 1 1 d . . .
Mn4 Mn 0.21273(6) 0.88624(6) 0.55395(11) 0.0421(3) Uani 1 1 d . A .
Mn5 Mn 0.29019(6) 0.85248(6) 1.04305(10) 0.0427(3) Uani 1 1 d . A .
Mn6 Mn 0.45369(5) 0.78950(6) 0.65746(11) 0.0438(4) Uani 1 1 d . . .
N1 N 0.1812(3) 0.6275(3) 0.4571(6) 0.046(2) Uani 1 1 d . . .
N2 N 0.1326(3) 0.6400(4) 0.9776(6) 0.051(2) Uani 1 1 d . . .
N3 N 0.3612(3) 0.5514(3) 0.7907(6) 0.045(2) Uani 1 1 d . . .
N4 N 0.2482(4) 0.9477(3) 0.5355(6) 0.052(2) Uani 1 1 d . . .
N5 N 0.3090(3) 0.9220(3) 1.0338(6) 0.046(2) Uani 1 1 d . . .
N6 N 0.4785(3) 0.8551(4) 0.6863(7) 0.058(3) Uani 1 1 d . . .
N7 N 0.2463(4) 0.4818(4) 0.7484(8) 0.065(3) Uani 1 1 d . . .
O1 O 0.2437(3) 0.6736(3) 0.3389(5) 0.0486(17) Uani 1 1 d . . .
O2 O 0.1922(2) 0.7134(2) 0.5713(4) 0.0345(14) Uani 1 1 d . . .
O3 O 0.2097(2) 0.7364(2) 0.7468(4) 0.0348(12) Uani 1 1 d . . .
O4 O 0.1494(3) 0.6921(2) 0.8000(4) 0.0417(15) Uani 1 1 d . . .
O5 O 0.0845(2) 0.7257(3) 0.9435(5) 0.0546(19) Uani 1 1 d . . .
O6 O 0.2168(2) 0.7017(2) 0.9557(4) 0.0381(14) Uani 1 1 d . . .
O7 O 0.2965(2) 0.7026(2) 0.8532(4) 0.0369(15) Uani 1 1 d . . .
O8 O 0.3155(2) 0.6276(2) 0.8946(6) 0.0466(17) Uani 1 1 d . . .
O9 O 0.4117(3) 0.5933(3) 0.9347(6) 0.0543(19) Uani 1 1 d . . .
O10 O 0.3617(3) 0.6460(2) 0.7089(5) 0.0445(16) Uani 1 1 d . . .
O11 O 0.2975(2) 0.7047(2) 0.6375(4) 0.0386(15) Uani 1 1 d . . .
O12 O 0.2739(3) 0.6508(3) 0.5296(5) 0.0456(17) Uani 1 1 d . . .
O13 O 0.1546(3) 0.9174(3) 0.5564(7) 0.065(2) Uani 1 1 d . . .
O14 O 0.2681(2) 0.8476(2) 0.5521(5) 0.0404(15) Uani 1 1 d . . .
O15 O 0.3275(2) 0.7918(2) 0.6406(4) 0.0364(15) Uani 1 1 d . . .
O16 O 0.3930(2) 0.8304(3) 0.5888(5) 0.0453(16) Uani 1 1 d . . .
O17 O 0.3219(4) 0.8474(4) 1.1569(5) 0.073(3) Uani 1 1 d . . .
O18 O 0.2537(2) 0.8505(2) 0.9294(4) 0.0395(15) Uani 1 1 d . . .
O19 O 0.2423(2) 0.8242(2) 0.7555(4) 0.0355(13) Uani 1 1 d . . .
O20 O 0.2232(3) 0.8982(2) 0.7079(5) 0.0481(18) Uani 1 1 d . . .
O21 O 0.4888(3) 0.7857(3) 0.5451(5) 0.058(2) Uani 1 1 d . . .
O22 O 0.4173(2) 0.7863(3) 0.7704(4) 0.0457(17) Uani 1 1 d . . .
O23 O 0.3339(2) 0.7860(2) 0.8565(4) 0.0333(14) Uani 1 1 d . . .
O24 O 0.3559(3) 0.8404(3) 0.9627(5) 0.0475(17) Uani 1 1 d . . .
O25 O 0.2517(2) 0.7493(2) 0.4597(4) 0.0403(15) Uani 1 1 d . . .
O26 O 0.1682(2) 0.7761(3) 0.9260(5) 0.0427(15) Uani 1 1 d . . .
O27 O 0.4044(2) 0.6824(3) 0.8482(5) 0.0449(16) Uani 1 1 d . . .
O28 O 0.1820(2) 0.8254(3) 0.5762(5) 0.0445(17) Uani 1 1 d . . .
O29 O 0.4204(2) 0.7315(3) 0.6293(5) 0.0477(17) Uani 1 1 d . . .
O30 O 0.2765(3) 0.7852(2) 1.0393(4) 0.0429(16) Uani 1 1 d . . .
O31 O 0.1490(3) 0.7152(3) 0.3896(6) 0.062(2) Uani 1 1 d . . .
O32 O 0.1457(3) 0.7230(4) 1.1044(5) 0.074(3) Uani 1 1 d . . .
O33 O 0.4539(3) 0.5979(3) 0.7482(7) 0.072(2) Uani 1 1 d . . .
O34 O 0.2088(4) 0.8822(4) 0.3968(5) 0.083(3) Uani 1 1 d . . .
O35 O 0.2226(3) 0.8811(3) 1.1131(6) 0.066(2) Uani 1 1 d DU . .
O36 O 0.5098(3) 0.7456(5) 0.7291(7) 0.092(4) Uani 1 1 d . . .
O37 O 0.5575(4) 0.7862(4) 0.8160(8) 0.094(3) Uani 1 1 d . . .
O38 O 0.2405(4) 0.5031(4) 0.8208(7) 0.080(3) Uani 1 1 d . . .
O39 O 0.2690(4) 0.4427(3) 0.7453(7) 0.082(3) Uani 1 1 d . . .
O40 O 0.2302(4) 0.5001(5) 0.6726(9) 0.101(4) Uani 1 1 d . . .
C1 C 0.2465(4) 0.6340(4) 0.2986(7) 0.046(2) Uani 1 1 d . . .
C2 C 0.2781(4) 0.6291(4) 0.2197(6) 0.045(2) Uani 1 1 d . . .
H2A H 0.2961 0.6559 0.1998 0.053 Uiso 1 1 calc R . .
C3 C 0.2830(5) 0.5876(5) 0.1731(9) 0.067(4) Uani 1 1 d . . .
H3A H 0.3061 0.5853 0.1246 0.080 Uiso 1 1 calc R . .
C4 C 0.2555(5) 0.5488(4) 0.1940(8) 0.061(3) Uani 1 1 d . . .
H4A H 0.2583 0.5208 0.1574 0.073 Uiso 1 1 calc R . .
C5 C 0.2246(5) 0.5502(4) 0.2660(9) 0.064(3) Uani 1 1 d . . .
H5A H 0.2061 0.5229 0.2810 0.077 Uiso 1 1 calc R . .
C6 C 0.2194(4) 0.5946(4) 0.3224(8) 0.054(3) Uani 1 1 d . . .
C7 C 0.1866(5) 0.5939(4) 0.3993(8) 0.056(3) Uani 1 1 d . . .
H7A H 0.1676 0.5662 0.4075 0.067 Uiso 1 1 calc R . .
C8 C 0.1443(4) 0.6212(5) 0.5348(7) 0.055(3) Uani 1 1 d . . .
H8A H 0.1158 0.6406 0.5196 0.066 Uiso 1 1 calc R . .
H8B H 0.1341 0.5875 0.5364 0.066 Uiso 1 1 calc R . .
C9 C 0.1621(4) 0.6350(4) 0.6300(7) 0.049(3) Uani 1 1 d . . .
H9A H 0.1950 0.6231 0.6395 0.059 Uiso 1 1 calc R . .
H9B H 0.1413 0.6213 0.6791 0.059 Uiso 1 1 calc R . .
C10 C 0.1611(4) 0.6908(3) 0.6347(6) 0.037(2) Uani 1 1 d . . .
H10A H 0.1278 0.7018 0.6215 0.045 Uiso 1 1 calc R . .
C11 C 0.1741(3) 0.7055(3) 0.7342(6) 0.033(2) Uani 1 1 d . . .
C12 C 0.0467(4) 0.6966(6) 0.9371(6) 0.058(3) Uani 1 1 d . . .
C13 C 0.0021(4) 0.7203(5) 0.9158(9) 0.063(3) Uani 1 1 d . . .
H13A H -0.0043 0.7441 0.9653 0.076 Uiso 1 1 calc R . .
H13B H 0.0058 0.7377 0.8560 0.076 Uiso 1 1 calc R . .
C14 C -0.0372(5) 0.6906(7) 0.9087(10) 0.081(5) Uani 1 1 d . . .
H14A H -0.0671 0.7055 0.8973 0.097 Uiso 1 1 calc R . .
C15 C -0.0377(5) 0.6430(6) 0.9161(11) 0.074(4) Uani 1 1 d . . .
H15A H -0.0658 0.6248 0.9059 0.089 Uiso 1 1 calc R . .
C16 C 0.0044(5) 0.6230(7) 0.9391(13) 0.093(5) Uani 1 1 d . . .
H16A H 0.0051 0.5897 0.9505 0.112 Uiso 1 1 calc R . .
C17 C 0.0485(4) 0.6495(5) 0.9474(8) 0.053(3) Uani 1 1 d . . .
C18 C 0.0911(4) 0.6223(5) 0.9695(8) 0.060(3) Uani 1 1 d . . .
H18A H 0.0877 0.5890 0.9786 0.072 Uiso 1 1 calc R . .
C19 C 0.1742(4) 0.6085(4) 1.0019(10) 0.056(3) Uani 1 1 d . . .
H19A H 0.1638 0.5749 0.9998 0.068 Uiso 1 1 calc R . .
H19B H 0.1847 0.6155 1.0667 0.068 Uiso 1 1 calc R . .
C20 C 0.2161(4) 0.6152(4) 0.9359(9) 0.050(3) Uani 1 1 d . . .
H20A H 0.2367 0.5866 0.9393 0.060 Uiso 1 1 calc R . .
H20B H 0.2037 0.6174 0.8712 0.060 Uiso 1 1 calc R . .
C21 C 0.2457(3) 0.6576(3) 0.9552(7) 0.038(2) Uani 1 1 d . . .
H21A H 0.2576 0.6536 1.0207 0.045 Uiso 1 1 calc R . .
C22 C 0.2886(3) 0.6615(3) 0.8964(7) 0.038(2) Uani 1 1 d . . .
C23 C 0.3946(4) 0.5592(3) 0.9887(7) 0.040(2) Uani 1 1 d . . .
C24 C 0.4067(5) 0.5592(5) 1.0817(9) 0.060(3) Uani 1 1 d . . .
H24A H 0.4268 0.5835 1.1060 0.072 Uiso 1 1 calc R . .
C25 C 0.3895(5) 0.5234(5) 1.1408(9) 0.069(4) Uani 1 1 d . . .
H25A H 0.3972 0.5240 1.2055 0.082 Uiso 1 1 calc R . .
C26 C 0.3609(5) 0.4869(4) 1.1051(10) 0.063(3) Uani 1 1 d . . .
H26A H 0.3498 0.4627 1.1461 0.075 Uiso 1 1 calc R . .
C27 C 0.3490(5) 0.4854(4) 1.0153(8) 0.059(3) Uani 1 1 d . . .
H27A H 0.3298 0.4601 0.9923 0.070 Uiso 1 1 calc R . .
C28 C 0.3653(3) 0.5226(4) 0.9517(7) 0.046(2) Uani 1 1 d . . .
C29 C 0.3531(4) 0.5212(4) 0.8522(8) 0.048(2) Uani 1 1 d . . .
H29A H 0.3368 0.4934 0.8318 0.057 Uiso 1 1 calc R . .
C30 C 0.3447(5) 0.5437(4) 0.6935(8) 0.050(3) Uani 1 1 d . . .
H30A H 0.3726 0.5451 0.6508 0.059 Uiso 1 1 calc R . .
H30B H 0.3306 0.5115 0.6884 0.059 Uiso 1 1 calc R . .
C31 C 0.3090(4) 0.5792(4) 0.6633(7) 0.049(3) Uani 1 1 d . . .
H31A H 0.2857 0.5847 0.7143 0.059 Uiso 1 1 calc R . .
H31B H 0.2914 0.5672 0.6080 0.059 Uiso 1 1 calc R . .
C32 C 0.3352(4) 0.6275(4) 0.6378(8) 0.045(2) Uani 1 1 d . . .
H32A H 0.3582 0.6198 0.5864 0.054 Uiso 1 1 calc R . .
C33 C 0.2985(4) 0.6632(4) 0.5956(7) 0.043(2) Uani 1 1 d . . .
C34 C 0.1444(5) 0.9642(4) 0.5685(7) 0.053(3) Uani 1 1 d . . .
C35 C 0.0967(5) 0.9791(5) 0.5792(8) 0.063(3) Uani 1 1 d . . .
H35A H 0.0722 0.9557 0.5801 0.075 Uiso 1 1 calc R . .
C36 C 0.0850(6) 1.0230(6) 0.5879(9) 0.075(4) Uani 1 1 d . . .
H36A H 0.0523 1.0313 0.5955 0.090 Uiso 1 1 calc R . .
C37 C 0.1204(6) 1.0598(5) 0.5862(10) 0.075(4) Uani 1 1 d . . .
H37A H 0.1116 1.0923 0.5931 0.090 Uiso 1 1 calc R . .
C38 C 0.1668(5) 1.0469(4) 0.5745(8) 0.058(3) Uani 1 1 d . . .
H38A H 0.1910 1.0705 0.5740 0.070 Uiso 1 1 calc R . .
C39 C 0.1793(5) 0.9987(4) 0.5633(7) 0.052(3) Uani 1 1 d . . .
C40 C 0.2291(4) 0.9891(4) 0.5449(7) 0.049(2) Uani 1 1 d . . .
H40A H 0.2498 1.0157 0.5393 0.058 Uiso 1 1 calc R . .
C41 C 0.3019(4) 0.9452(4) 0.5094(9) 0.057(3) Uani 1 1 d . . .
H41A H 0.3052 0.9365 0.4425 0.068 Uiso 1 1 calc R . .
H41B H 0.3168 0.9768 0.5186 0.068 Uiso 1 1 calc R . .
C42 C 0.3275(4) 0.9089(4) 0.5689(8) 0.049(3) Uani 1 1 d . . .
H42A H 0.3624 0.9147 0.5652 0.059 Uiso 1 1 calc R . .
H42B H 0.3176 0.9129 0.6349 0.059 Uiso 1 1 calc R . .
C43 C 0.3174(3) 0.8601(4) 0.5392(6) 0.042(2) Uani 1 1 d . . .
H43A H 0.3252 0.8574 0.4711 0.050 Uiso 1 1 calc R . .
C44 C 0.3489(3) 0.8233(4) 0.5941(8) 0.044(2) Uani 1 1 d . . .
C45 C 0.3480(4) 0.8753(4) 1.2041(8) 0.053(3) Uani 1 1 d . . .
C46 C 0.3698(4) 0.8604(6) 1.2859(8) 0.063(3) Uani 1 1 d . . .
H46A H 0.3658 0.8280 1.3027 0.076 Uiso 1 1 calc R . .
C47 C 0.3971(5) 0.8882(6) 1.3461(11) 0.076(4) Uani 1 1 d . . .
H47A H 0.4113 0.8756 1.4012 0.092 Uiso 1 1 calc R . .
C48 C 0.4026(8) 0.9391(8) 1.3181(15) 0.135(9) Uani 1 1 d . . .
H48A H 0.4209 0.9605 1.3550 0.162 Uiso 1 1 calc R . .
C49 C 0.3811(6) 0.9537(5) 1.2401(14) 0.096(5) Uani 1 1 d . . .
H49A H 0.3834 0.9864 1.2238 0.115 Uiso 1 1 calc R . .
C50 C 0.3547(4) 0.9227(5) 1.1794(9) 0.066(3) Uani 1 1 d . . .
C51 C 0.3342(4) 0.9452(5) 1.0985(10) 0.069(4) Uani 1 1 d . . .
H51A H 0.3388 0.9784 1.0907 0.083 Uiso 1 1 calc R . .
C52 C 0.2895(4) 0.9526(4) 0.9594(8) 0.049(3) Uani 1 1 d . . .
H52A H 0.3106 0.9805 0.9510 0.059 Uiso 1 1 calc R . .
H52B H 0.2576 0.9642 0.9784 0.059 Uiso 1 1 calc R . .
C53 C 0.2851(4) 0.9255(4) 0.8649(7) 0.045(2) Uani 1 1 d . . .
H53A H 0.3155 0.9087 0.8521 0.054 Uiso 1 1 calc R . .
H53B H 0.2798 0.9487 0.8139 0.054 Uiso 1 1 calc R . .
C54 C 0.2431(4) 0.8884(4) 0.8652(6) 0.046(2) Uani 1 1 d . . .
H54A H 0.2130 0.9046 0.8851 0.055 Uiso 1 1 calc R . .
C55 C 0.2364(3) 0.8675(4) 0.7689(6) 0.037(2) Uani 1 1 d . . .
C56 C 0.5007(4) 0.8226(5) 0.4891(9) 0.059(3) Uani 1 1 d . . .
C57 C 0.5132(5) 0.8108(7) 0.3987(9) 0.084(5) Uani 1 1 d . . .
H57A H 0.5137 0.7787 0.3776 0.101 Uiso 1 1 calc R . .
C58 C 0.5258(7) 0.8510(8) 0.3364(9) 0.095(6) Uani 1 1 d . . .
H58A H 0.5321 0.8454 0.2720 0.115 Uiso 1 1 calc R . .
C59 C 0.5281(6) 0.8917(10) 0.3683(15) 0.119(9) Uani 1 1 d . . .
H59A H 0.5395 0.9152 0.3262 0.142 Uiso 1 1 calc R . .
C60 C 0.5157(5) 0.9087(6) 0.4623(10) 0.075(4) Uani 1 1 d . . .
H60A H 0.5153 0.9411 0.4807 0.090 Uiso 1 1 calc R . .
C61 C 0.5040(4) 0.8686(5) 0.5239(8) 0.057(3) Uani 1 1 d . . .
C62 C 0.4963(4) 0.8825(4) 0.6148(8) 0.051(3) Uani 1 1 d . . .
H62A H 0.5042 0.9144 0.6299 0.061 Uiso 1 1 calc R . .
C63 C 0.4738(4) 0.8764(5) 0.7812(10) 0.064(4) Uani 1 1 d . . .
H63A H 0.4817 0.9107 0.7781 0.077 Uiso 1 1 calc R . .
H63B H 0.4968 0.8610 0.8242 0.077 Uiso 1 1 calc R . .
C64 C 0.4242(4) 0.8705(5) 0.8189(8) 0.052(3) Uani 1 1 d . . .
H64A H 0.4008 0.8814 0.7714 0.062 Uiso 1 1 calc R . .
H64B H 0.4203 0.8907 0.8753 0.062 Uiso 1 1 calc R . .
C65 C 0.4137(3) 0.8186(4) 0.8445(7) 0.038(2) Uani 1 1 d . . .
H65A H 0.4375 0.8088 0.8929 0.046 Uiso 1 1 calc R . .
C66 C 0.3647(3) 0.8130(3) 0.8874(6) 0.037(2) Uani 1 1 d . . .
C67 C 0.286(2) 0.760(2) 0.399(3) 0.15(3) Uani 0.65(6) 1 d P A 1
H67A H 0.2789 0.7462 0.3380 0.228 Uiso 0.65(6) 1 calc PR A 1
H67B H 0.3167 0.7484 0.4218 0.228 Uiso 0.65(6) 1 calc PR A 1
H67C H 0.2878 0.7951 0.3924 0.228 Uiso 0.65(6) 1 calc PR A 1
C67' C 0.266(3) 0.779(3) 0.383(5) 0.09(2) Uani 0.35(6) 1 d P A 2
H67D H 0.2648 0.7611 0.3248 0.140 Uiso 0.35(6) 1 calc PR A 2
H67E H 0.2984 0.7908 0.3940 0.140 Uiso 0.35(6) 1 calc PR A 2
H67F H 0.2440 0.8064 0.3789 0.140 Uiso 0.35(6) 1 calc PR A 2
C68 C 0.1353(5) 0.8081(5) 0.9040(12) 0.080(5) Uani 1 1 d . . .
H68A H 0.1045 0.7984 0.9305 0.120 Uiso 1 1 calc R . .
H68B H 0.1325 0.8102 0.8357 0.120 Uiso 1 1 calc R . .
H68C H 0.1445 0.8391 0.9293 0.120 Uiso 1 1 calc R . .
C69 C 0.4213(5) 0.6979(5) 0.9357(9) 0.062(3) Uani 1 1 d . . .
H69A H 0.4386 0.6720 0.9664 0.093 Uiso 1 1 calc R . .
H69B H 0.3942 0.7075 0.9749 0.093 Uiso 1 1 calc R . .
H69C H 0.4427 0.7251 0.9269 0.093 Uiso 1 1 calc R . .
C70 C 0.1367(4) 0.8210(4) 0.6186(11) 0.067(4) Uani 1 1 d . A .
H70A H 0.1154 0.8459 0.5948 0.100 Uiso 1 1 calc R . .
H70B H 0.1399 0.8243 0.6866 0.100 Uiso 1 1 calc R . .
H70C H 0.1232 0.7897 0.6040 0.100 Uiso 1 1 calc R . .
C71 C 0.3036(5) 0.7538(5) 1.0918(9) 0.063(3) Uani 1 1 d . . .
H71A H 0.3111 0.7683 1.1525 0.094 Uiso 1 1 calc R . .
H71B H 0.3333 0.7466 1.0585 0.094 Uiso 1 1 calc R . .
H71C H 0.2855 0.7244 1.1017 0.094 Uiso 1 1 calc R . .
C72 C 0.4111(6) 0.7165(6) 0.5342(9) 0.084(5) Uani 1 1 d . . .
H72A H 0.4400 0.7208 0.4964 0.126 Uiso 1 1 calc R . .
H72B H 0.3851 0.7356 0.5080 0.126 Uiso 1 1 calc R . .
H72C H 0.4019 0.6828 0.5339 0.126 Uiso 1 1 calc R . .
C73 C 0.1202(7) 0.7500(7) 0.4138(12) 0.111(7) Uani 1 1 d . A .
H73A H 0.0933 0.7515 0.3699 0.167 Uiso 1 1 calc R . .
H73B H 0.1376 0.7802 0.4123 0.167 Uiso 1 1 calc R . .
H73C H 0.1081 0.7443 0.4772 0.167 Uiso 1 1 calc R . .
C74 C 0.1807(6) 0.7331(8) 1.1631(8) 0.097(6) Uani 1 1 d . . .
H74A H 0.1677 0.7368 1.2264 0.145 Uiso 1 1 calc R . .
H74B H 0.1962 0.7628 1.1438 0.145 Uiso 1 1 calc R . .
H74C H 0.2041 0.7072 1.1626 0.145 Uiso 1 1 calc R . .
C75 C 0.1916(17) 0.8447(16) 1.155(4) 0.141(16) Uani 0.65(6) 1 d PU A 1
H75A H 0.1638 0.8600 1.1832 0.211 Uiso 0.65(6) 1 calc PR A 1
H75B H 0.2094 0.8271 1.2024 0.211 Uiso 0.65(6) 1 calc PR A 1
H75C H 0.1810 0.8227 1.1056 0.211 Uiso 0.65(6) 1 calc PR A 1
C75' C 0.1747(10) 0.8632(18) 1.112(4) 0.078(17) Uani 0.35(6) 1 d PDU A 2
H75D H 0.1544 0.8835 1.1512 0.117 Uiso 0.35(6) 1 calc PR A 2
H75E H 0.1743 0.8307 1.1368 0.117 Uiso 0.35(6) 1 calc PR A 2
H75F H 0.1626 0.8632 1.0478 0.117 Uiso 0.35(6) 1 calc PR A 2
C76 C 0.5336(6) 0.7452(7) 0.7930(12) 0.090(5) Uani 1 1 d . . .
C77 C 0.5497(6) 0.7056(6) 0.8532(12) 0.090(5) Uani 1 1 d . . .
H77A H 0.5322 0.6766 0.8366 0.135 Uiso 1 1 calc R . .
H77B H 0.5436 0.7135 0.9190 0.135 Uiso 1 1 calc R . .
H77C H 0.5840 0.7004 0.8441 0.135 Uiso 1 1 calc R . .
N8 N 0.4215(6) 0.9997(6) 0.6221(16) 0.061(6) Uani 0.50 1 d PD . .
N8' N 0.4183(8) 0.9989(7) 0.9129(15) 0.106(12) Uani 0.50 1 d PD . .
O41 O 0.3868(9) 0.9960(10) 0.683(2) 0.182(18) Uani 0.50 1 d PD . .
O41' O 0.3783(8) 1.0062(10) 0.8715(17) 0.112(8) Uani 0.50 1 d PDU . .
O42' O 0.4236(11) 1.0029(6) 1.0000(12) 0.150(16) Uani 0.50 1 d PD . .
O42 O 0.4108(11) 1.0083(11) 0.5383(19) 0.189(19) Uani 0.50 1 d PD . .
O43 O 0.4641(7) 0.9952(8) 0.651(3) 0.21(2) Uani 0.50 1 d PD . .
O43' O 0.4551(9) 0.9912(12) 0.8608(18) 0.149(12) Uani 0.50 1 d PDU . .

loop_
_atom_site_aniso_label
_atom_site_aniso_U_11
_atom_site_aniso_U_22
_atom_site_aniso_U_33
_atom_site_aniso_U_23
_atom_site_aniso_U_13
_atom_site_aniso_U_12
Tb1 0.0329(2) 0.0384(2) 0.02984(19) 0.00095(18) -0.00129(18) -0.00108(19)
Tb2 0.0337(2) 0.0386(2) 0.03043(19) 0.00215(18) 0.00219(19) 0.0036(2)
Tb3 0.0323(2) 0.0429(2) 0.03246(19) 0.0009(2) 0.00122(19) 0.00189(17)
Mn1 0.0418(8) 0.0446(8) 0.0304(6) -0.0033(6) 0.0010(6) -0.0080(7)
Mn2 0.0327(7) 0.0471(8) 0.0383(7) 0.0066(6) 0.0058(6) 0.0029(6)
Mn3 0.0379(8) 0.0390(8) 0.0424(8) 0.0025(6) -0.0013(7) 0.0077(6)
Mn4 0.0446(8) 0.0406(8) 0.0413(8) 0.0066(6) -0.0065(7) -0.0003(7)
Mn5 0.0496(9) 0.0487(9) 0.0298(7) -0.0009(6) 0.0021(7) -0.0018(7)
Mn6 0.0315(7) 0.0618(10) 0.0380(8) -0.0001(7) 0.0022(6) -0.0044(7)
N1 0.047(5) 0.063(6) 0.028(4) -0.016(4) 0.007(4) -0.015(4)
N2 0.047(5) 0.066(6) 0.041(4) 0.014(4) 0.017(4) 0.005(5)
N3 0.051(5) 0.030(4) 0.052(5) -0.004(4) 0.003(4) 0.000(4)
N4 0.060(6) 0.046(5) 0.051(5) 0.005(4) -0.006(5) -0.003(5)
N5 0.052(5) 0.046(5) 0.041(5) -0.002(4) -0.003(4) -0.010(4)
N6 0.033(4) 0.080(7) 0.060(6) 0.013(5) 0.002(4) 0.002(5)
N7 0.072(7) 0.070(7) 0.054(6) 0.009(6) -0.016(7) 0.001(5)
O1 0.057(4) 0.049(4) 0.040(4) -0.001(3) 0.001(3) -0.013(4)
O2 0.037(3) 0.036(3) 0.030(3) -0.002(2) 0.006(3) -0.004(3)
O3 0.028(3) 0.044(3) 0.033(3) -0.005(3) 0.003(3) 0.001(2)
O4 0.049(4) 0.039(4) 0.037(3) 0.017(3) 0.004(3) -0.009(3)
O5 0.035(3) 0.083(6) 0.046(4) 0.014(4) 0.004(3) -0.015(4)
O6 0.040(3) 0.036(3) 0.038(3) 0.001(3) 0.001(3) 0.010(3)
O7 0.038(4) 0.045(4) 0.027(3) -0.002(3) 0.011(3) 0.004(3)
O8 0.040(4) 0.037(4) 0.062(5) -0.002(3) 0.005(4) 0.001(3)
O9 0.047(4) 0.047(4) 0.069(5) 0.006(4) -0.015(4) 0.009(3)
O10 0.048(4) 0.045(4) 0.040(3) -0.008(3) -0.003(3) 0.004(3)
O11 0.042(4) 0.034(4) 0.039(3) -0.008(3) -0.009(3) 0.008(3)
O12 0.046(4) 0.042(4) 0.048(4) 0.002(3) -0.007(3) -0.001(3)
O13 0.060(5) 0.050(5) 0.086(6) 0.020(4) -0.014(5) 0.009(4)
O14 0.039(3) 0.040(4) 0.043(3) 0.009(3) -0.017(3) -0.012(3)
O15 0.038(3) 0.040(4) 0.031(3) 0.005(3) 0.000(3) 0.001(3)
O16 0.036(4) 0.049(4) 0.050(4) 0.011(3) -0.002(3) -0.003(3)
O17 0.102(7) 0.097(7) 0.020(3) 0.003(4) -0.017(4) -0.025(6)
O18 0.047(4) 0.034(3) 0.037(3) 0.001(3) 0.001(3) 0.001(3)
O19 0.043(3) 0.029(3) 0.034(3) 0.000(3) 0.002(3) 0.005(2)
O20 0.067(5) 0.035(4) 0.043(4) 0.008(3) -0.004(3) 0.009(3)
O21 0.041(4) 0.085(6) 0.048(4) -0.003(4) 0.012(3) -0.014(4)
O22 0.044(4) 0.063(5) 0.031(3) 0.000(3) 0.008(3) -0.004(3)
O23 0.038(3) 0.028(3) 0.034(3) -0.004(2) -0.001(3) 0.001(3)
O24 0.047(4) 0.054(4) 0.041(4) -0.022(3) -0.008(3) 0.000(3)
O25 0.041(4) 0.052(4) 0.028(3) 0.005(3) 0.006(3) -0.010(3)
O26 0.036(3) 0.043(4) 0.049(4) -0.006(3) 0.010(3) 0.002(3)
O27 0.039(4) 0.050(4) 0.046(4) 0.007(3) -0.009(3) -0.004(3)
O28 0.033(3) 0.066(5) 0.033(3) 0.012(3) -0.003(3) 0.002(3)
O29 0.043(4) 0.058(5) 0.042(4) -0.008(3) -0.002(3) 0.004(3)
O30 0.052(4) 0.045(4) 0.031(3) 0.004(3) -0.004(3) 0.001(3)
O31 0.053(4) 0.067(5) 0.065(5) -0.014(4) -0.014(4) 0.010(4)
O32 0.054(5) 0.134(8) 0.035(4) 0.002(5) 0.017(4) 0.019(6)
O33 0.063(5) 0.081(6) 0.072(5) 0.031(5) 0.011(5) 0.029(4)
O34 0.127(9) 0.099(7) 0.023(4) 0.014(4) -0.012(5) -0.003(7)
O35 0.061(4) 0.078(4) 0.059(4) -0.011(3) 0.011(3) -0.005(3)
O36 0.048(5) 0.163(11) 0.065(6) 0.025(6) 0.006(5) 0.028(6)
O37 0.103(8) 0.083(7) 0.095(8) -0.003(6) -0.027(7) -0.003(6)
O38 0.095(7) 0.084(7) 0.060(5) -0.030(5) 0.012(5) -0.007(6)
O39 0.125(8) 0.059(5) 0.061(5) -0.005(5) 0.030(6) 0.019(5)
O40 0.093(8) 0.101(9) 0.108(9) 0.016(7) -0.030(7) -0.015(7)
C1 0.064(7) 0.039(5) 0.034(5) 0.004(4) 0.001(5) 0.004(5)
C2 0.061(6) 0.041(5) 0.031(4) 0.010(4) 0.008(4) 0.010(5)
C3 0.071(8) 0.069(9) 0.059(7) -0.023(6) -0.011(7) 0.020(7)
C4 0.097(10) 0.038(6) 0.047(6) 0.000(5) 0.014(7) 0.003(7)
C5 0.086(9) 0.043(6) 0.064(8) -0.029(6) 0.010(7) -0.009(6)
C6 0.055(6) 0.067(7) 0.040(5) -0.013(5) 0.010(5) -0.017(6)
C7 0.069(7) 0.045(6) 0.053(6) -0.007(5) 0.006(6) -0.015(6)
C8 0.051(7) 0.076(8) 0.039(5) -0.003(5) -0.001(5) -0.020(6)
C9 0.058(6) 0.060(7) 0.030(5) 0.001(4) -0.004(5) -0.018(5)
C10 0.050(5) 0.038(5) 0.024(4) -0.008(3) 0.006(4) -0.005(4)
C11 0.038(4) 0.032(4) 0.031(4) -0.007(3) 0.021(4) 0.012(4)
C12 0.043(6) 0.114(11) 0.016(4) -0.004(5) 0.005(4) -0.006(6)
C13 0.040(6) 0.094(10) 0.056(7) 0.004(7) 0.008(5) 0.002(6)
C14 0.041(6) 0.126(14) 0.075(9) -0.020(9) -0.011(6) 0.026(8)
C15 0.059(8) 0.075(10) 0.088(10) 0.018(8) -0.018(7) -0.004(7)
C16 0.042(7) 0.109(13) 0.128(14) 0.025(11) -0.018(9) -0.028(8)
C17 0.043(6) 0.072(8) 0.044(6) 0.002(6) -0.003(5) -0.003(5)
C18 0.048(6) 0.082(9) 0.051(6) -0.010(6) 0.015(5) -0.026(6)
C19 0.051(6) 0.040(6) 0.078(8) 0.011(6) 0.008(6) 0.005(5)
C20 0.038(5) 0.048(6) 0.065(7) 0.010(5) 0.003(5) -0.001(5)
C21 0.029(4) 0.040(5) 0.044(5) 0.011(4) -0.003(4) 0.001(4)
C22 0.038(5) 0.041(5) 0.034(4) 0.012(4) -0.001(4) 0.003(4)
C23 0.046(5) 0.026(5) 0.047(5) 0.006(4) 0.006(5) 0.000(4)
C24 0.066(8) 0.051(7) 0.062(7) 0.007(5) -0.022(6) 0.007(6)
C25 0.073(8) 0.086(10) 0.046(6) 0.037(6) 0.003(6) 0.009(7)
C26 0.067(8) 0.046(6) 0.075(8) -0.002(6) 0.006(7) -0.019(6)
C27 0.071(8) 0.060(7) 0.045(6) 0.014(5) 0.001(6) -0.014(6)
C28 0.033(5) 0.052(6) 0.051(5) 0.018(5) 0.006(5) 0.002(4)
C29 0.046(6) 0.040(5) 0.058(6) -0.004(5) -0.002(5) 0.014(5)
C30 0.075(8) 0.026(5) 0.048(6) -0.009(4) -0.001(5) -0.004(5)
C31 0.069(7) 0.041(6) 0.039(5) -0.009(4) -0.009(5) 0.001(5)
C32 0.044(5) 0.041(6) 0.050(6) -0.004(4) 0.006(5) 0.012(4)
C33 0.042(5) 0.046(6) 0.041(5) 0.003(4) 0.006(5) 0.002(4)
C34 0.075(8) 0.051(6) 0.032(5) 0.005(4) -0.004(5) 0.018(6)
C35 0.073(8) 0.064(8) 0.050(6) -0.003(6) -0.008(6) 0.015(7)
C36 0.081(10) 0.087(11) 0.057(8) 0.006(7) 0.000(7) 0.022(8)
C37 0.100(12) 0.061(8) 0.066(8) 0.004(6) -0.004(8) 0.015(8)
C38 0.075(8) 0.048(7) 0.051(6) 0.008(5) -0.006(6) 0.020(6)
C39 0.071(8) 0.056(7) 0.030(5) 0.010(4) -0.014(5) -0.005(6)
C40 0.056(6) 0.051(6) 0.040(5) 0.005(5) -0.007(5) 0.004(5)
C41 0.062(7) 0.041(6) 0.068(7) 0.010(5) -0.005(6) -0.006(5)
C42 0.045(6) 0.046(6) 0.057(6) 0.006(5) -0.002(5) -0.003(5)
C43 0.037(5) 0.060(6) 0.028(4) 0.002(4) -0.002(4) -0.022(5)
C44 0.033(5) 0.041(5) 0.057(6) -0.012(5) 0.003(5) -0.007(4)
C45 0.034(5) 0.064(7) 0.060(7) -0.009(6) 0.007(5) -0.003(5)
C46 0.038(6) 0.107(10) 0.045(6) 0.006(6) -0.010(5) 0.002(6)
C47 0.054(7) 0.092(11) 0.083(10) 0.028(8) 0.004(7) -0.003(7)
C48 0.130(17) 0.15(2) 0.128(17) 0.004(14) -0.079(15) -0.067(15)
C49 0.086(10) 0.072(9) 0.130(14) 0.003(10) -0.057(11) -0.023(8)
C50 0.045(6) 0.101(10) 0.052(6) 0.000(7) -0.014(6) -0.007(7)
C51 0.051(7) 0.077(9) 0.079(9) 0.007(7) 0.012(7) 0.002(6)
C52 0.055(6) 0.045(6) 0.047(6) -0.013(5) 0.004(5) 0.004(5)
C53 0.055(6) 0.046(6) 0.034(5) 0.000(4) 0.013(5) -0.001(5)
C54 0.068(7) 0.038(5) 0.032(4) -0.005(4) 0.015(5) 0.004(5)
C55 0.032(4) 0.050(6) 0.028(4) 0.004(4) 0.005(4) -0.009(4)
C56 0.036(5) 0.087(9) 0.055(7) -0.008(7) 0.002(5) -0.006(6)
C57 0.059(8) 0.149(15) 0.045(7) 0.031(8) 0.002(6) -0.026(9)
C58 0.098(12) 0.158(18) 0.030(6) -0.003(9) 0.017(7) -0.042(13)
C59 0.053(9) 0.20(2) 0.105(15) 0.098(16) -0.018(10) -0.031(12)
C60 0.063(8) 0.093(11) 0.070(9) 0.040(8) -0.011(7) -0.015(7)
C61 0.031(5) 0.098(10) 0.041(6) 0.013(6) -0.012(5) -0.007(6)
C62 0.045(6) 0.058(7) 0.049(6) 0.020(5) -0.002(5) -0.008(5)
C63 0.047(6) 0.063(8) 0.083(9) 0.013(6) 0.003(6) -0.019(6)
C64 0.030(5) 0.082(8) 0.044(6) -0.003(5) 0.006(5) -0.002(5)
C65 0.033(5) 0.047(5) 0.035(5) -0.003(4) 0.004(4) 0.011(4)
C66 0.040(5) 0.040(5) 0.030(4) 0.014(4) -0.005(4) 0.005(4)
C67 0.20(5) 0.16(4) 0.09(3) -0.10(3) 0.11(3) -0.15(4)
C67' 0.12(5) 0.11(5) 0.04(2) -0.01(3) 0.01(3) 0.04(4)
C68 0.048(7) 0.065(8) 0.126(13) 0.041(9) 0.014(8) 0.010(6)
C69 0.063(7) 0.062(8) 0.061(7) -0.004(6) -0.018(6) 0.004(6)
C70 0.045(6) 0.054(7) 0.102(10) -0.024(7) -0.021(7) 0.018(5)
C71 0.065(8) 0.069(8) 0.054(7) 0.010(6) -0.012(6) -0.006(6)
C72 0.104(12) 0.106(13) 0.041(6) -0.011(7) 0.017(7) -0.024(10)
C73 0.129(16) 0.127(15) 0.077(11) -0.023(10) -0.030(11) 0.045(13)
C74 0.094(11) 0.164(18) 0.031(6) -0.005(8) -0.007(7) 0.026(12)
C75 0.141(16) 0.140(16) 0.141(16) 0.000(2) 0.001(2) 0.000(2)
C75' 0.078(17) 0.078(17) 0.078(17) 0.000(2) 0.001(2) 0.000(2)
C76 0.089(11) 0.101(13) 0.079(10) 0.006(9) -0.029(9) -0.025(10)
C77 0.104(12) 0.067(9) 0.099(12) 0.028(9) 0.003(10) 0.009(9)
N8 0.044(11) 0.051(12) 0.088(16) -0.021(12) 0.005(12) -0.018(9)
N8' 0.13(3) 0.059(16) 0.13(3) -0.017(17) 0.06(2) -0.045(16)
O41 0.12(2) 0.11(2) 0.31(5) -0.15(3) 0.02(3) 0.003(19)
O41' 0.111(9) 0.111(9) 0.115(9) 0.004(5) 0.007(5) 0.001(5)
O42' 0.35(5) 0.018(8) 0.080(14) -0.003(9) 0.09(2) 0.006(16)
O42 0.15(3) 0.09(2) 0.33(6) 0.02(3) -0.05(4) -0.07(2)
O43 0.105(19) 0.036(12) 0.48(7) -0.03(2) -0.10(3) 0.018(12)
O43' 0.148(12) 0.149(12) 0.149(12) -0.001(5) 0.000(5) 0.001(5)

loop_
_atom_type_symbol
_atom_type_description
_atom_type_scat_dispersion_real
_atom_type_scat_dispersion_imag
_atom_type_scat_source
C C 0.0033 0.0016 'International Tables Vol C Tables 4.2.6.8 and 6.1.1.4'
H H 0.0000 0.0000 'International Tables Vol C Tables 4.2.6.8 and 6.1.1.4'
N N 0.0061 0.0033 'International Tables Vol C Tables 4.2.6.8 and 6.1.1.4'
O O 0.0106 0.0060 'International Tables Vol C Tables 4.2.6.8 and 6.1.1.4'
Mn Mn 0.3368 0.7283 'International Tables Vol C Tables 4.2.6.8 and 6.1.1.4'
Tb Tb -0.1723 4.1537 'International Tables Vol C Tables 4.2.6.8 and 6.1.1.4'

loop_
_geom_angle_atom_site_label_1
_geom_angle_atom_site_label_2
_geom_angle_atom_site_label_3
_geom_angle
_geom_angle_site_symmetry_1
_geom_angle_site_symmetry_3
_geom_angle_publ_flag
O25 Tb1 O28 93.0(2) . . ?
O25 Tb1 O14 84.4(2) . . ?
O28 Tb1 O14 65.5(2) . . ?
O25 Tb1 O2 66.1(2) . . ?
O28 Tb1 O2 85.9(2) . . ?
O14 Tb1 O2 138.0(2) . . ?
O25 Tb1 O15 98.1(2) . . ?
O28 Tb1 O15 129.7(2) . . ?
O14 Tb1 O15 67.0(2) . . ?
O2 Tb1 O15 143.0(2) . . ?
O25 Tb1 O3 131.2(2) . . ?
O28 Tb1 O3 98.2(2) . . ?
O14 Tb1 O3 143.0(2) . . ?
O2 Tb1 O3 67.5(2) . . ?
O15 Tb1 O3 109.9(2) . . ?
O25 Tb1 O11 81.2(2) . . ?
O28 Tb1 O11 166.2(2) . . ?
O14 Tb1 O11 125.8(2) . . ?
O2 Tb1 O11 80.3(2) . . ?
O15 Tb1 O11 63.9(2) . . ?
O3 Tb1 O11 76.8(2) . . ?
O25 Tb1 O19 163.4(2) . . ?
O28 Tb1 O19 79.2(2) . . ?
O14 Tb1 O19 79.0(2) . . ?
O2 Tb1 O19 127.1(2) . . ?
O15 Tb1 O19 76.5(2) . . ?
O3 Tb1 O19 64.95(19) . . ?
O11 Tb1 O19 109.5(2) . . ?
O25 Tb1 Mn1 34.02(16) . . ?
O28 Tb1 Mn1 96.77(19) . . ?
O14 Tb1 Mn1 116.84(17) . . ?
O2 Tb1 Mn1 33.55(15) . . ?
O15 Tb1 Mn1 119.00(16) . . ?
O3 Tb1 Mn1 97.27(14) . . ?
O11 Tb1 Mn1 71.44(15) . . ?
O19 Tb1 Mn1 160.59(14) . . ?
O25 Tb1 Mn4 94.63(17) . . ?
O28 Tb1 Mn4 33.90(18) . . ?
O14 Tb1 Mn4 32.71(17) . . ?
O2 Tb1 Mn4 117.56(16) . . ?
O15 Tb1 Mn4 96.11(16) . . ?
O3 Tb1 Mn4 120.08(14) . . ?
O11 Tb1 Mn4 158.40(17) . . ?
O19 Tb1 Mn4 70.71(14) . . ?
Mn1 Tb1 Mn4 115.91(4) . . ?
O25 Tb1 Tb2 159.43(17) . . ?
O28 Tb1 Tb2 104.55(17) . . ?
O14 Tb1 Tb2 112.37(17) . . ?
O2 Tb1 Tb2 104.01(15) . . ?
O15 Tb1 Tb2 78.96(15) . . ?
O3 Tb1 Tb2 36.65(14) . . ?
O11 Tb1 Tb2 79.30(15) . . ?
O19 Tb1 Tb2 35.85(13) . . ?
Mn1 Tb1 Tb2 130.77(3) . . ?
Mn4 Tb1 Tb2 105.92(3) . . ?
O25 Tb1 Tb3 105.74(18) . . ?
O28 Tb1 Tb3 157.59(18) . . ?
O14 Tb1 Tb3 103.55(15) . . ?
O2 Tb1 Tb3 112.61(16) . . ?
O15 Tb1 Tb3 36.75(15) . . ?
O3 Tb1 Tb3 78.77(14) . . ?
O11 Tb1 Tb3 34.87(15) . . ?
O19 Tb1 Tb3 79.50(13) . . ?
Mn1 Tb1 Tb3 105.63(3) . . ?
Mn4 Tb1 Tb3 129.83(3) . . ?
Tb2 Tb1 Tb3 60.033(12) . . ?
O26 Tb2 O18 86.9(2) . . ?
O26 Tb2 O30 96.4(2) . . ?
O18 Tb2 O30 65.1(2) . . ?
O26 Tb2 O6 66.3(2) . . ?
O18 Tb2 O6 136.9(2) . . ?
O30 Tb2 O6 84.2(2) . . ?
O26 Tb2 O7 130.6(2) . . ?
O18 Tb2 O7 141.6(2) . . ?
O30 Tb2 O7 98.3(2) . . ?
O6 Tb2 O7 68.6(2) . . ?
O26 Tb2 O19 94.3(2) . . ?
O18 Tb2 O19 66.5(2) . . ?
O30 Tb2 O19 129.5(2) . . ?
O6 Tb2 O19 144.0(2) . . ?
O7 Tb2 O19 111.2(2) . . ?
O26 Tb2 O23 166.0(2) . . ?
O18 Tb2 O23 79.1(2) . . ?
O30 Tb2 O23 79.1(2) . . ?
O6 Tb2 O23 125.7(2) . . ?
O7 Tb2 O23 63.4(2) . . ?
O19 Tb2 O23 78.9(2) . . ?
O26 Tb2 O3 78.1(2) . . ?
O18 Tb2 O3 127.2(2) . . ?
O30 Tb2 O3 165.6(2) . . ?
O6 Tb2 O3 81.4(2) . . ?
O7 Tb2 O3 76.1(2) . . ?
O19 Tb2 O3 64.6(2) . . ?
O23 Tb2 O3 109.19(19) . . ?
O26 Tb2 Mn2 34.50(18) . . ?
O18 Tb2 Mn2 118.78(17) . . ?
O30 Tb2 Mn2 97.44(17) . . ?
O6 Tb2 Mn2 33.24(16) . . ?
O7 Tb2 Mn2 96.74(16) . . ?
O19 Tb2 Mn2 117.71(14) . . ?
O23 Tb2 Mn2 158.66(14) . . ?
O3 Tb2 Mn2 70.49(14) . . ?
O26 Tb2 Mn5 98.35(17) . . ?
O18 Tb2 Mn5 32.94(16) . . ?
O30 Tb2 Mn5 33.25(17) . . ?
O6 Tb2 Mn5 115.55(16) . . ?
O7 Tb2 Mn5 118.84(16) . . ?
O19 Tb2 Mn5 96.38(14) . . ?
O23 Tb2 Mn5 70.59(14) . . ?
O3 Tb2 Mn5 160.02(14) . . ?
Mn2 Tb2 Mn5 117.32(4) . . ?
O26 Tb2 Tb1 101.68(17) . . ?
O18 Tb2 Tb1 102.87(15) . . ?
O30 Tb2 Tb1 157.74(17) . . ?
O6 Tb2 Tb1 114.84(16) . . ?
O7 Tb2 Tb1 79.66(14) . . ?
O19 Tb2 Tb1 36.77(14) . . ?
O23 Tb2 Tb1 80.26(14) . . ?
O3 Tb2 Tb1 35.31(14) . . ?
Mn2 Tb2 Tb1 104.82(3) . . ?
Mn5 Tb2 Tb1 129.61(3) . . ?
O26 Tb2 Tb3 155.65(17) . . ?
O18 Tb2 Tb3 111.77(17) . . ?
O30 Tb2 Tb3 105.44(17) . . ?
O6 Tb2 Tb3 104.86(15) . . ?
O7 Tb2 Tb3 36.36(15) . . ?
O19 Tb2 Tb3 80.14(14) . . ?
O23 Tb2 Tb3 35.64(14) . . ?
O3 Tb2 Tb3 78.06(13) . . ?
Mn2 Tb2 Tb3 129.41(3) . . ?
Mn5 Tb2 Tb3 105.80(3) . . ?
Tb1 Tb2 Tb3 60.116(13) . . ?
O27 Tb3 O22 85.4(2) . . ?
O27 Tb3 O29 95.9(3) . . ?
O22 Tb3 O29 66.1(2) . . ?
O27 Tb3 O10 66.2(2) . . ?
O22 Tb3 O10 136.5(3) . . ?
O29 Tb3 O10 84.2(3) . . ?
O27 Tb3 O11 130.6(2) . . ?
O22 Tb3 O11 142.6(2) . . ?
O29 Tb3 O11 96.2(2) . . ?
O10 Tb3 O11 67.7(2) . . ?
O27 Tb3 O23 95.6(2) . . ?
O22 Tb3 O23 67.2(2) . . ?
O29 Tb3 O23 130.6(2) . . ?
O10 Tb3 O23 143.6(2) . . ?
O11 Tb3 O23 111.6(2) . . ?
O27 Tb3 O7 79.4(2) . . ?
O22 Tb3 O7 125.6(2) . . ?
O29 Tb3 O7 166.5(2) . . ?
O10 Tb3 O7 82.3(2) . . ?
O11 Tb3 O7 77.9(2) . . ?
O23 Tb3 O7 62.9(2) . . ?
O27 Tb3 O15 165.8(2) . . ?
O22 Tb3 O15 80.5(2) . . ?
O29 Tb3 O15 79.9(2) . . ?
O10 Tb3 O15 126.3(2) . . ?
O11 Tb3 O15 63.6(2) . . ?
O23 Tb3 O15 77.44(19) . . ?
O7 Tb3 O15 107.6(2) . . ?
O27 Tb3 Mn3 33.93(18) . . ?
O22 Tb3 Mn3 117.12(18) . . ?
O29 Tb3 Mn3 97.50(19) . . ?
O10 Tb3 Mn3 33.76(17) . . ?
O11 Tb3 Mn3 96.99(16) . . ?
O23 Tb3 Mn3 117.60(15) . . ?
O7 Tb3 Mn3 71.48(16) . . ?
O15 Tb3 Mn3 159.68(15) . . ?
O27 Tb3 Mn6 96.38(17) . . ?
O22 Tb3 Mn6 33.32(15) . . ?
O29 Tb3 Mn6 33.61(19) . . ?
O10 Tb3 Mn6 115.22(18) . . ?
O11 Tb3 Mn6 118.70(17) . . ?
O23 Tb3 Mn6 97.30(15) . . ?
O7 Tb3 Mn6 158.85(16) . . ?
O15 Tb3 Mn6 72.53(15) . . ?
Mn3 Tb3 Mn6 115.96(4) . . ?
O27 Tb3 Tb2 104.07(18) . . ?
O22 Tb3 Tb2 103.37(17) . . ?
O29 Tb3 Tb2 156.75(19) . . ?
O10 Tb3 Tb2 114.65(18) . . ?
O11 Tb3 Tb2 79.94(16) . . ?
O23 Tb3 Tb2 36.54(15) . . ?
O7 Tb3 Tb2 34.87(16) . . ?
O15 Tb3 Tb2 77.85(15) . . ?
Mn3 Tb3 Tb2 105.71(3) . . ?
Mn6 Tb3 Tb2 130.12(3) . . ?
O27 Tb3 Tb1 156.83(17) . . ?
O22 Tb3 Tb1 113.47(18) . . ?
O29 Tb3 Tb1 103.96(17) . . ?
O10 Tb3 Tb1 103.69(17) . . ?
O11 Tb3 Tb1 36.15(15) . . ?
O23 Tb3 Tb1 80.60(15) . . ?
O7 Tb3 Tb1 78.53(15) . . ?
O15 Tb3 Tb1 35.12(15) . . ?
Mn3 Tb3 Tb1 129.38(3) . . ?
Mn6 Tb3 Tb1 106.76(3) . . ?
Tb2 Tb3 Tb1 59.851(16) . . ?
O1 Mn1 O2 173.6(3) . . ?
O1 Mn1 O25 92.1(3) . . ?
O2 Mn1 O25 81.6(3) . . ?
O1 Mn1 N1 89.9(3) . . ?
O2 Mn1 N1 96.5(3) . . ?
O25 Mn1 N1 176.8(3) . . ?
O1 Mn1 O12 90.5(3) . . ?
O2 Mn1 O12 90.6(3) . . ?
O25 Mn1 O12 92.4(3) . . ?
N1 Mn1 O12 85.1(3) . . ?
O1 Mn1 O31 93.0(3) . . ?
O2 Mn1 O31 87.3(3) . . ?
O25 Mn1 O31 99.9(3) . . ?
N1 Mn1 O31 82.5(4) . . ?
O12 Mn1 O31 167.1(3) . . ?
O1 Mn1 Tb1 131.7(2) . . ?
O2 Mn1 Tb1 42.28(19) . . ?
O25 Mn1 Tb1 41.28(18) . . ?
N1 Mn1 Tb1 136.2(2) . . ?
O12 Mn1 Tb1 82.04(19) . . ?
O31 Mn1 Tb1 104.6(2) . . ?
O5 Mn2 O6 173.6(3) . . ?
O5 Mn2 O26 91.8(3) . . ?
O6 Mn2 O26 81.8(3) . . ?
O5 Mn2 N2 90.7(4) . . ?
O6 Mn2 N2 95.7(3) . . ?
O26 Mn2 N2 177.5(3) . . ?
O5 Mn2 O4 89.8(3) . . ?
O6 Mn2 O4 90.3(3) . . ?
O26 Mn2 O4 92.2(3) . . ?
N2 Mn2 O4 87.6(3) . . ?
O5 Mn2 O32 88.5(3) . . ?
O6 Mn2 O32 91.8(3) . . ?
O26 Mn2 O32 92.3(4) . . ?
N2 Mn2 O32 87.9(4) . . ?
O4 Mn2 O32 175.3(3) . . ?
O5 Mn2 Tb2 131.6(3) . . ?
O6 Mn2 Tb2 42.1(2) . . ?
O26 Mn2 Tb2 41.59(18) . . ?
N2 Mn2 Tb2 136.0(3) . . ?
O4 Mn2 Tb2 81.97(17) . . ?
O32 Mn2 Tb2 102.4(3) . . ?
O9 Mn3 O10 176.2(3) . . ?
O9 Mn3 O27 94.0(3) . . ?
O10 Mn3 O27 82.2(3) . . ?
O9 Mn3 N3 89.3(3) . . ?
O10 Mn3 N3 94.5(3) . . ?
O27 Mn3 N3 175.3(3) . . ?
O9 Mn3 O33 89.3(3) . . ?
O10 Mn3 O33 90.5(3) . . ?
O27 Mn3 O33 95.5(3) . . ?
N3 Mn3 O33 87.9(4) . . ?
O9 Mn3 O8 89.2(3) . . ?
O10 Mn3 O8 91.5(3) . . ?
O27 Mn3 O8 91.4(3) . . ?
N3 Mn3 O8 85.4(3) . . ?
O33 Mn3 O8 173.1(3) . . ?
O9 Mn3 Tb3 134.1(2) . . ?
O10 Mn3 Tb3 42.5(2) . . ?
O27 Mn3 Tb3 41.8(2) . . ?
N3 Mn3 Tb3 134.0(3) . . ?
O33 Mn3 Tb3 104.2(2) . . ?
O8 Mn3 Tb3 81.66(19) . . ?
O13 Mn4 O14 173.3(3) . . ?
O13 Mn4 O28 91.5(3) . . ?
O14 Mn4 O28 81.9(3) . . ?
O13 Mn4 N4 91.6(4) . . ?
O14 Mn4 N4 95.0(4) . . ?
O28 Mn4 N4 176.3(3) . . ?
O13 Mn4 O20 91.5(4) . . ?
O14 Mn4 O20 89.6(3) . . ?
O28 Mn4 O20 91.7(3) . . ?
N4 Mn4 O20 86.2(3) . . ?
O13 Mn4 O34 90.0(4) . . ?
O14 Mn4 O34 89.8(4) . . ?
O28 Mn4 O34 95.6(3) . . ?
N4 Mn4 O34 86.3(4) . . ?
O20 Mn4 O34 172.5(4) . . ?
O13 Mn4 Tb1 132.1(3) . . ?
O14 Mn4 Tb1 41.6(2) . . ?
O28 Mn4 Tb1 41.8(2) . . ?
N4 Mn4 Tb1 134.8(3) . . ?
O20 Mn4 Tb1 82.37(18) . . ?
O34 Mn4 Tb1 102.1(3) . . ?
O17 Mn5 O18 173.0(4) . . ?
O17 Mn5 O30 92.5(4) . . ?
O18 Mn5 O30 81.0(3) . . ?
O17 Mn5 N5 90.4(4) . . ?
O18 Mn5 N5 96.4(3) . . ?
O30 Mn5 N5 173.5(3) . . ?
O17 Mn5 O24 92.6(4) . . ?
O18 Mn5 O24 89.9(3) . . ?
O30 Mn5 O24 90.0(3) . . ?
N5 Mn5 O24 84.1(3) . . ?
O17 Mn5 O35 92.2(4) . . ?
O18 Mn5 O35 86.6(3) . . ?
O30 Mn5 O35 101.1(3) . . ?
N5 Mn5 O35 84.5(4) . . ?
O24 Mn5 O35 167.7(3) . . ?
O17 Mn5 Tb2 132.9(3) . . ?
O18 Mn5 Tb2 41.18(19) . . ?
O30 Mn5 Tb2 41.30(19) . . ?
N5 Mn5 Tb2 134.6(3) . . ?
O24 Mn5 Tb2 81.27(17) . . ?
O35 Mn5 Tb2 103.5(2) . . ?
O21 Mn6 O22 174.0(4) . . ?
O21 Mn6 O29 91.5(3) . . ?
O22 Mn6 O29 83.0(3) . . ?
O21 Mn6 N6 92.7(4) . . ?
O22 Mn6 N6 93.1(4) . . ?
O29 Mn6 N6 171.1(3) . . ?
O21 Mn6 O36 89.6(4) . . ?
O22 Mn6 O36 87.8(3) . . ?
O29 Mn6 O36 88.1(4) . . ?
N6 Mn6 O36 99.8(4) . . ?
O21 Mn6 O16 92.9(3) . . ?
O22 Mn6 O16 89.4(3) . . ?
O29 Mn6 O16 88.7(3) . . ?
N6 Mn6 O16 83.2(3) . . ?
O36 Mn6 O16 176.0(3) . . ?
O21 Mn6 Tb3 133.0(3) . . ?
O22 Mn6 Tb3 42.0(2) . . ?
O29 Mn6 Tb3 42.2(2) . . ?
N6 Mn6 Tb3 132.0(3) . . ?
O36 Mn6 Tb3 95.1(3) . . ?
O16 Mn6 Tb3 80.89(18) . . ?
C7 N1 C8 118.0(10) . . ?
C7 N1 Mn1 125.7(8) . . ?
C8 N1 Mn1 116.4(7) . . ?
C18 N2 C19 119.9(11) . . ?
C18 N2 Mn2 124.5(9) . . ?
C19 N2 Mn2 115.5(7) . . ?
C29 N3 C30 120.5(9) . . ?
C29 N3 Mn3 122.2(8) . . ?
C30 N3 Mn3 116.5(6) . . ?
C40 N4 C41 117.9(10) . . ?
C40 N4 Mn4 124.0(9) . . ?
C41 N4 Mn4 118.1(7) . . ?
C51 N5 C52 114.3(10) . . ?
C51 N5 Mn5 124.3(9) . . ?
C52 N5 Mn5 120.9(7) . . ?
C62 N6 C63 118.9(10) . . ?
C62 N6 Mn6 119.2(9) . . ?
C63 N6 Mn6 121.7(8) . . ?
O38 N7 O39 121.8(11) . . ?
O38 N7 O40 118.6(12) . . ?
O39 N7 O40 119.6(12) . . ?
C1 O1 Mn1 130.4(7) . . ?
C10 O2 Mn1 128.7(5) . . ?
C10 O2 Tb1 124.2(5) . . ?
Mn1 O2 Tb1 104.2(3) . . ?
C11 O3 Tb1 118.7(5) . . ?
C11 O3 Tb2 133.1(5) . . ?
Tb1 O3 Tb2 108.0(2) . . ?
C11 O4 Mn2 132.5(6) . . ?
C12 O5 Mn2 129.0(9) . . ?
C21 O6 Mn2 130.2(5) . . ?
C21 O6 Tb2 119.4(5) . . ?
Mn2 O6 Tb2 104.7(3) . . ?
C22 O7 Tb2 119.9(5) . . ?
C22 O7 Tb3 131.1(6) . . ?
Tb2 O7 Tb3 108.8(3) . . ?
C22 O8 Mn3 130.9(7) . . ?
C23 O9 Mn3 128.2(7) . . ?
C32 O10 Mn3 131.2(7) . . ?
C32 O10 Tb3 121.5(6) . . ?
Mn3 O10 Tb3 103.8(3) . . ?
C33 O11 Tb3 120.2(6) . . ?
C33 O11 Tb1 130.2(6) . . ?
Tb3 O11 Tb1 109.0(2) . . ?
C33 O12 Mn1 129.7(7) . . ?
C34 O13 Mn4 130.5(8) . . ?
C43 O14 Mn4 130.4(6) . . ?
C43 O14 Tb1 122.5(6) . . ?
Mn4 O14 Tb1 105.7(3) . . ?
C44 O15 Tb1 120.7(6) . . ?
C44 O15 Tb3 129.7(6) . . ?
Tb1 O15 Tb3 108.1(2) . . ?
C44 O16 Mn6 129.0(7) . . ?
C45 O17 Mn5 133.9(9) . . ?
C54 O18 Mn5 129.0(6) . . ?
C54 O18 Tb2 123.0(5) . . ?
Mn5 O18 Tb2 105.9(3) . . ?
C55 O19 Tb2 119.6(6) . . ?
C55 O19 Tb1 132.9(6) . . ?
Tb2 O19 Tb1 107.4(2) . . ?
C55 O20 Mn4 127.1(6) . . ?
C56 O21 Mn6 126.0(8) . . ?
C65 O22 Mn6 130.4(6) . . ?
C65 O22 Tb3 122.8(5) . . ?
Mn6 O22 Tb3 104.6(3) . . ?
C66 O23 Tb3 116.2(6) . . ?
C66 O23 Tb2 135.7(6) . . ?
Tb3 O23 Tb2 107.8(2) . . ?
C66 O24 Mn5 131.4(6) . . ?
C67 O25 C67' 34(4) . . ?
C67 O25 Mn1 123.2(16) . . ?
C67' O25 Mn1 128(3) . . ?
C67 O25 Tb1 127.4(15) . . ?
C67' O25 Tb1 124(3) . . ?
Mn1 O25 Tb1 104.7(3) . . ?
C68 O26 Mn2 119.8(7) . . ?
C68 O26 Tb2 131.8(7) . . ?
Mn2 O26 Tb2 103.9(3) . . ?
C69 O27 Mn3 123.8(7) . . ?
C69 O27 Tb3 126.0(7) . . ?
Mn3 O27 Tb3 104.2(3) . . ?
C70 O28 Mn4 123.1(7) . . ?
C70 O28 Tb1 122.1(7) . . ?
Mn4 O28 Tb1 104.3(3) . . ?
C72 O29 Mn6 122.2(8) . . ?
C72 O29 Tb3 120.6(8) . . ?
Mn6 O29 Tb3 104.2(3) . . ?
C71 O30 Mn5 120.1(7) . . ?
C71 O30 Tb2 125.2(7) . . ?
Mn5 O30 Tb2 105.4(3) . . ?
C73 O31 Mn1 130.4(9) . . ?
C74 O32 Mn2 128.8(8) . . ?
C75' O35 C75 37(2) . . ?
C75' O35 Mn5 130(2) . . ?
C75 O35 Mn5 114.9(19) . . ?
C76 O36 Mn6 141.8(14) . . ?
O1 C1 C6 124.1(10) . . ?
O1 C1 C2 119.0(10) . . ?
C6 C1 C2 116.9(10) . . ?
C3 C2 C1 122.1(11) . . ?
C2 C3 C4 121.6(13) . . ?
C5 C4 C3 120.4(11) . . ?
C4 C5 C6 120.0(11) . . ?
C1 C6 C7 123.4(10) . . ?
C1 C6 C5 118.8(10) . . ?
C7 C6 C5 117.8(10) . . ?
N1 C7 C6 124.6(11) . . ?
C9 C8 N1 113.8(9) . . ?
C8 C9 C10 107.0(9) . . ?
O2 C10 C11 109.3(7) . . ?
O2 C10 C9 114.2(8) . . ?
C11 C10 C9 107.8(8) . . ?
O4 C11 O3 121.2(8) . . ?
O4 C11 C10 119.8(8) . . ?
O3 C11 C10 118.7(7) . . ?
C17 C12 O5 124.6(11) . . ?
C17 C12 C13 120.8(12) . . ?
O5 C12 C13 114.6(13) . . ?
C14 C13 C12 115.1(13) . . ?
C15 C14 C13 127.1(13) . . ?
C14 C15 C16 115.3(14) . . ?
C15 C16 C17 123.5(16) . . ?
C12 C17 C16 118.0(12) . . ?
C12 C17 C18 125.3(11) . . ?
C16 C17 C18 116.7(13) . . ?
N2 C18 C17 124.5(13) . . ?
N2 C19 C20 112.4(9) . . ?
C21 C20 C19 114.7(10) . . ?
C22 C21 C20 114.3(9) . . ?
C22 C21 O6 112.7(7) . . ?
C20 C21 O6 111.8(7) . . ?
O8 C22 O7 124.6(9) . . ?
O8 C22 C21 117.5(8) . . ?
O7 C22 C21 117.9(8) . . ?
O9 C23 C24 118.3(10) . . ?
O9 C23 C28 121.3(9) . . ?
C24 C23 C28 120.3(10) . . ?
C23 C24 C25 119.8(12) . . ?
C26 C25 C24 120.5(12) . . ?
C27 C26 C25 121.3(12) . . ?
C26 C27 C28 120.1(12) . . ?
C23 C28 C27 118.0(10) . . ?
C23 C28 C29 121.2(9) . . ?
C27 C28 C29 120.8(10) . . ?
N3 C29 C28 128.7(11) . . ?
C31 C30 N3 112.7(9) . . ?
C30 C31 C32 109.5(9) . . ?
O10 C32 C33 113.6(9) . . ?
O10 C32 C31 114.0(9) . . ?
C33 C32 C31 109.6(9) . . ?
O12 C33 O11 126.6(10) . . ?
O12 C33 C32 119.1(10) . . ?
O11 C33 C32 114.3(9) . . ?
O13 C34 C39 121.6(11) . . ?
O13 C34 C35 120.2(12) . . ?
C39 C34 C35 118.0(11) . . ?
C36 C35 C34 122.6(15) . . ?
C35 C36 C37 121.1(15) . . ?
C38 C37 C36 118.0(13) . . ?
C37 C38 C39 120.6(14) . . ?
C34 C39 C38 119.6(12) . . ?
C34 C39 C40 124.2(11) . . ?
C38 C39 C40 116.2(11) . . ?
N4 C40 C39 126.0(11) . . ?
C42 C41 N4 110.8(9) . . ?
C43 C42 C41 112.3(10) . . ?
O14 C43 C42 112.2(9) . . ?
O14 C43 C44 108.3(7) . . ?
C42 C43 C44 111.5(8) . . ?
O16 C44 O15 127.9(10) . . ?
O16 C44 C43 114.6(9) . . ?
O15 C44 C43 117.4(8) . . ?
O17 C45 C46 121.1(12) . . ?
O17 C45 C50 122.4(12) . . ?
C46 C45 C50 116.4(12) . . ?
C45 C46 C47 126.5(14) . . ?
C46 C47 C48 115.4(14) . . ?
C49 C48 C47 118.3(15) . . ?
C48 C49 C50 123.4(16) . . ?
C45 C50 C49 119.9(12) . . ?
C45 C50 C51 124.8(12) . . ?
C49 C50 C51 115.2(14) . . ?
N5 C51 C50 123.7(13) . . ?
N5 C52 C53 111.7(9) . . ?
C52 C53 C54 112.4(8) . . ?
O18 C54 C55 108.6(8) . . ?
O18 C54 C53 109.8(9) . . ?
C55 C54 C53 110.4(8) . . ?
O19 C55 O20 126.4(8) . . ?
O19 C55 C54 120.3(8) . . ?
O20 C55 C54 113.3(9) . . ?
O21 C56 C57 115.6(14) . . ?
O21 C56 C61 121.3(11) . . ?
C57 C56 C61 122.9(14) . . ?
C56 C57 C58 116.0(17) . . ?
C59 C58 C57 120.0(15) . . ?
C58 C59 C60 128.9(16) . . ?
C59 C60 C61 110.6(15) . . ?
C62 C61 C56 126.4(12) . . ?
C62 C61 C60 112.6(13) . . ?
C56 C61 C60 121.0(12) . . ?
C61 C62 N6 126.9(12) . . ?
N6 C63 C64 111.4(10) . . ?
C63 C64 C65 111.6(10) . . ?
O22 C65 C66 107.9(8) . . ?
O22 C65 C64 115.1(8) . . ?
C66 C65 C64 111.6(8) . . ?
O23 C66 O24 120.7(9) . . ?
O23 C66 C65 123.6(9) . . ?
O24 C66 C65 115.7(9) . . ?
O36 C76 O37 118.3(17) . . ?
O36 C76 C77 131.0(18) . . ?
O37 C76 C77 110.2(13) . . ?
O42 N8 O43 123.4(18) . . ?
O42 N8 O41 118.4(16) . . ?
O43 N8 O41 118.2(17) . . ?
O42' N8' O41' 123.0(18) . . ?
O42' N8' O43' 119.4(18) . . ?
O41' N8' O43' 117.3(17) . . ?

loop_
_geom_bond_atom_site_label_1
_geom_bond_atom_site_label_2
_geom_bond_distance
_geom_bond_site_symmetry_2
_geom_bond_publ_flag
Tb1 O25 2.287(6) . ?
Tb1 O28 2.317(7) . ?
Tb1 O14 2.323(6) . ?
Tb1 O2 2.327(6) . ?
Tb1 O15 2.411(7) . ?
Tb1 O3 2.415(6) . ?
Tb1 O11 2.485(6) . ?
Tb1 O19 2.492(6) . ?
Tb1 Mn1 3.3531(16) . ?
Tb1 Mn4 3.3703(17) . ?
Tb1 Tb2 3.9729(10) . ?
Tb1 Tb3 3.9835(8) . ?
Tb2 O26 2.298(6) . ?
Tb2 O18 2.323(6) . ?
Tb2 O30 2.324(6) . ?
Tb2 O6 2.328(7) . ?
Tb2 O7 2.403(7) . ?
Tb2 O19 2.438(6) . ?
Tb2 O23 2.489(6) . ?
Tb2 O3 2.494(6) . ?
Tb2 Mn2 3.3601(16) . ?
Tb2 Mn5 3.3935(17) . ?
Tb2 Tb3 3.9802(8) . ?
Tb3 O27 2.314(7) . ?
Tb3 O22 2.328(7) . ?
Tb3 O29 2.330(7) . ?
Tb3 O10 2.337(7) . ?
Tb3 O11 2.408(6) . ?
Tb3 O23 2.436(6) . ?
Tb3 O7 2.492(6) . ?
Tb3 O15 2.508(6) . ?
Tb3 Mn3 3.3625(16) . ?
Tb3 Mn6 3.3633(16) . ?
Mn1 O1 1.881(7) . ?
Mn1 O2 1.911(6) . ?
Mn1 O25 1.940(7) . ?
Mn1 N1 2.015(9) . ?
Mn1 O12 2.222(7) . ?
Mn1 O31 2.224(8) . ?
Mn2 O5 1.869(7) . ?
Mn2 O6 1.904(7) . ?
Mn2 O26 1.961(7) . ?
Mn2 N2 2.063(10) . ?
Mn2 O4 2.218(7) . ?
Mn2 O32 2.222(8) . ?
Mn3 O9 1.895(8) . ?
Mn3 O10 1.924(7) . ?
Mn3 O27 1.936(7) . ?
Mn3 N3 2.032(8) . ?
Mn3 O33 2.243(8) . ?
Mn3 O8 2.246(7) . ?
Mn4 O13 1.848(8) . ?
Mn4 O14 1.892(7) . ?
Mn4 O28 1.940(8) . ?
Mn4 N4 2.010(9) . ?
Mn4 O20 2.244(7) . ?
Mn4 O34 2.251(8) . ?
Mn5 O17 1.859(8) . ?
Mn5 O18 1.919(7) . ?
Mn5 O30 1.931(7) . ?
Mn5 N5 2.029(9) . ?
Mn5 O24 2.193(7) . ?
Mn5 O35 2.286(9) . ?
Mn6 O21 1.885(7) . ?
Mn6 O22 1.910(6) . ?
Mn6 O29 1.921(8) . ?
Mn6 N6 2.013(11) . ?
Mn6 O36 2.244(10) . ?
Mn6 O16 2.274(7) . ?
N1 C7 1.264(14) . ?
N1 C8 1.527(13) . ?
N2 C18 1.268(14) . ?
N2 C19 1.506(14) . ?
N3 C29 1.243(14) . ?
N3 C30 1.479(13) . ?
N4 C40 1.287(14) . ?
N4 C41 1.552(16) . ?
N5 C51 1.333(17) . ?
N5 C52 1.472(14) . ?
N6 C62 1.374(14) . ?
N6 C63 1.489(17) . ?
N7 O38 1.206(13) . ?
N7 O39 1.271(13) . ?
N7 O40 1.281(15) . ?
O1 C1 1.256(12) . ?
O2 C10 1.408(11) . ?
O3 C11 1.334(11) . ?
O4 C11 1.227(10) . ?
O5 C12 1.339(14) . ?
O6 C21 1.482(11) . ?
O7 C22 1.329(11) . ?
O8 C22 1.215(12) . ?
O9 C23 1.320(12) . ?
O10 C32 1.360(13) . ?
O11 C33 1.312(13) . ?
O12 C33 1.218(12) . ?
O13 C34 1.357(13) . ?
O14 C43 1.438(11) . ?
O15 C44 1.258(12) . ?
O16 C44 1.253(12) . ?
O17 C45 1.268(14) . ?
O18 C54 1.437(12) . ?
O19 C55 1.245(11) . ?
O20 C55 1.280(11) . ?
O21 C56 1.352(16) . ?
O22 C65 1.398(11) . ?
O23 C66 1.231(11) . ?
O24 C66 1.346(12) . ?
O25 C67 1.33(3) . ?
O25 C67' 1.44(7) . ?
O26 C68 1.325(14) . ?
O27 C69 1.406(14) . ?
O28 C70 1.413(15) . ?
O29 C72 1.446(14) . ?
O30 C71 1.384(14) . ?
O31 C73 1.313(18) . ?
O32 C74 1.319(17) . ?
O35 C75' 1.433(19) . ?
O35 C75 1.46(4) . ?
O36 C76 1.131(17) . ?
O37 C76 1.370(19) . ?
C1 C6 1.387(15) . ?
C1 C2 1.439(14) . ?
C2 C3 1.349(16) . ?
C3 C4 1.368(19) . ?
C4 C5 1.345(18) . ?
C5 C6 1.493(15) . ?
C6 C7 1.431(16) . ?
C8 C9 1.500(14) . ?
C9 C10 1.572(15) . ?
C10 C11 1.523(12) . ?
C12 C17 1.336(18) . ?
C12 C13 1.448(17) . ?
C13 C14 1.38(2) . ?
C14 C15 1.34(2) . ?
C15 C16 1.35(2) . ?
C16 C17 1.448(17) . ?
C17 C18 1.449(18) . ?
C19 C20 1.515(16) . ?
C20 C21 1.479(14) . ?
C21 C22 1.468(13) . ?
C23 C24 1.372(16) . ?
C23 C28 1.417(15) . ?
C24 C25 1.400(17) . ?
C25 C26 1.398(19) . ?
C26 C27 1.326(17) . ?
C27 C28 1.459(14) . ?
C28 C29 1.463(15) . ?
C30 C31 1.477(16) . ?
C31 C32 1.586(15) . ?
C32 C33 1.559(15) . ?
C34 C39 1.380(17) . ?
C34 C35 1.406(18) . ?
C35 C36 1.285(19) . ?
C36 C37 1.43(2) . ?
C37 C38 1.36(2) . ?
C38 C39 1.408(17) . ?
C39 C40 1.445(17) . ?
C41 C42 1.508(16) . ?
C42 C43 1.464(15) . ?
C43 C44 1.570(15) . ?
C45 C46 1.383(16) . ?
C45 C50 1.393(19) . ?
C46 C47 1.39(2) . ?
C47 C48 1.50(3) . ?
C48 C49 1.33(3) . ?
C49 C50 1.434(19) . ?
C50 C51 1.437(19) . ?
C52 C53 1.554(14) . ?
C53 C54 1.572(15) . ?
C54 C55 1.508(13) . ?
C56 C57 1.379(18) . ?
C56 C61 1.390(19) . ?
C57 C58 1.48(2) . ?
C58 C59 1.23(3) . ?
C59 C60 1.47(3) . ?
C60 C61 1.468(17) . ?
C61 C62 1.372(16) . ?
C63 C64 1.499(15) . ?
C64 C65 1.535(16) . ?
C65 C66 1.509(13) . ?
C76 C77 1.48(2) . ?
N8 O42 1.259(16) . ?
N8 O43 1.268(15) . ?
N8 O41 1.312(16) . ?
N8' O42' 1.259(16) . ?
N8' O41' 1.282(16) . ?
N8' O43' 1.289(16) . ?
